data_4123728
loop_
_publ_author_name
'Cai, Weizhao'
'G\/ladysiak, Andrzej'
'Anio\/la, Michalina'
'Smith, Vincent J.'
'Barbour, Leonard J.'
'Katrusiak, Andrzej'

_publ_section_title
;
 Giant Negative Area Compressibility Tunable in a Soft Porous Framework
 Material.
;
_journal_issue 29
_journal_name_full 'Journal of the American Chemical Society'
_journal_page_first 9296
_journal_page_last 9301
_journal_paper_doi 10.1021/jacs.5b03280
_journal_volume 137
_journal_year 2015
_chemical_formula_moiety 'C18 H12 N2 O3 Zn, H2 O'
_chemical_formula_sum 'C18 H14 N2 O4 Zn'
_chemical_formula_weight 387.68
_chemical_name_systematic
; 
 ? 
;
_space_group_IT_number 82
_symmetry_cell_setting tetragonal
_symmetry_space_group_name_Hall 'I -4'
_symmetry_space_group_name_H-M 'I -4'
_atom_sites_solution_hydrogens geom
_atom_sites_solution_primary direct
_atom_sites_solution_secondary difmap
_audit_creation_method SHELXL-97
_cell_angle_alpha 90.00
_cell_angle_beta 90.00
_cell_angle_gamma 90.00
_cell_formula_units_Z 8
_cell_length_a 27.6922(13)
_cell_length_b 27.6922(13)
_cell_length_c 3.5492(3)
_cell_measurement_pressure 3820000
_cell_measurement_temperature 296(2)
_cell_volume 2721.7(3)
_computing_cell_refinement 'CrysAlis (Oxford Diffraction, 2010)'
_computing_data_collection 'CrysAlis (Oxford Diffraction, 2010)'
_computing_data_reduction 'CrysAlisRED (Oxford Diffraction, 2010)'
_computing_molecular_graphics 'Mercury (Macrae et al., 2008)'
_computing_publication_material 'SHELXL-97 (Sheldrick, 2008)'
_computing_structure_refinement 'SHELXL-97 (Sheldrick, 2008)'
_computing_structure_solution 'SHELXS-97 (Sheldrick, 2008)'
_diffrn_ambient_temperature 293(2)
_diffrn_measured_fraction_theta_full 0.323
_diffrn_measured_fraction_theta_max 0.323
_diffrn_radiation_monochromator graphite
_diffrn_radiation_source 'fine-focus sealed tube'
_diffrn_radiation_type MoK\a
_diffrn_radiation_wavelength 0.71073
_diffrn_reflns_av_R_equivalents 0.0503
_diffrn_reflns_av_sigmaI/netI 0.0485
_diffrn_reflns_limit_h_max 35
_diffrn_reflns_limit_h_min -35
_diffrn_reflns_limit_k_max 6
_diffrn_reflns_limit_k_min -6
_diffrn_reflns_limit_l_max 4
_diffrn_reflns_limit_l_min -4
_diffrn_reflns_number 5618
_diffrn_reflns_theta_full 27.24
_diffrn_reflns_theta_max 27.24
_diffrn_reflns_theta_min 3.75
_exptl_absorpt_coefficient_mu 1.836
_exptl_absorpt_correction_T_max 0.7832
_exptl_absorpt_correction_T_min 0.6370
_exptl_absorpt_correction_type analytical
_exptl_absorpt_process_details
;
Katrusiak, A. (2003). REDSHABS - Program for correcting
reflections intensities for DAC absorption, gasket shadowing
and sample crystal absorption. Adam Mickiewicz University, Pozna\'n.
Katrusiak, A. (2004). Z. Kristallogr. 219, 461-467
;
_exptl_crystal_colour Brown
_exptl_crystal_density_diffrn 1.892
_exptl_crystal_density_method 'not measured'
_exptl_crystal_description Block
_exptl_crystal_F_000 1584
_exptl_crystal_size_max 0.27
_exptl_crystal_size_mid 0.16
_exptl_crystal_size_min 0.14
_refine_diff_density_max 0.355
_refine_diff_density_min -0.255
_refine_diff_density_rms 0.078
_refine_ls_abs_structure_details 'Flack H D (1983), Acta Cryst. A39, 876-881'
_refine_ls_abs_structure_Flack 0.05(4)
_refine_ls_extinction_method none
_refine_ls_goodness_of_fit_ref 1.068
_refine_ls_hydrogen_treatment constr
_refine_ls_matrix_type full
_refine_ls_number_parameters 213
_refine_ls_number_reflns 1034
_refine_ls_number_restraints 257
_refine_ls_restrained_S_all 0.986
_refine_ls_R_factor_all 0.0832
_refine_ls_R_factor_gt 0.0621
_refine_ls_shift/su_max 0.000
_refine_ls_shift/su_mean 0.000
_refine_ls_structure_factor_coef Fsqd
_refine_ls_weighting_details 'calc w=1/[\s^2^(Fo^2^)+(0.1173P)^2^+11.8758P] where P=(Fo^2^+2Fc^2^)/3'
_refine_ls_weighting_scheme calc
_refine_ls_wR_factor_gt 0.1556
_refine_ls_wR_factor_ref 0.1721
_reflns_number_gt 831
_reflns_number_total 1034
_reflns_threshold_expression >2sigma(I)
_cod_data_source_file ja5b03280_si_002.cif
_cod_data_source_block 1H2O_3.82GPa_in_Isopropanol
_cod_depositor_comments
;
The following automatic conversions were performed:
'_atom_site_symetry_multiplicity' tag replaced with
'_atom_site_symmetry_multiplicity' tag as specified in the
replacement file
'/usr/data/users/saulius/crontab/automatic-downloads/rss-feeds/ACS/lib/lists/replacement-tags.lst'.

Automatic conversion script
Id: cif_correct_tags 3376 2015-05-07 07:48:27Z andrius 

The following automatic conversions were performed:

'_symmetry_cell_setting' value 'Tetragonal' changed to 'tetragonal'
according to
/usr/data/users/saulius/crontab/automatic-downloads/rss-feeds/ACS/lib/dictionaries/cif_core.dic
dictionary named 'cif_core.dic' version 2.4.2 from 2011-04-26.

Automatic conversion script
Id: cif_fix_values 3271 2015-04-21 07:52:19Z andrius 

 Adding full bibliography for 4123717--4123744.cif.
;
_cod_original_sg_symbol_Hall I-4
_cod_original_sg_symbol_H-M I-4
_cod_database_code 4123728

loop_
_symmetry_equiv_pos_as_xyz
'x, y, z'
'-x, -y, z'
'y, -x, -z'
'-y, x, -z'
'x+1/2, y+1/2, z+1/2'
'-x+1/2, -y+1/2, z+1/2'
'y+1/2, -x+1/2, -z+1/2'
'-y+1/2, x+1/2, -z+1/2'

loop_
_atom_site_label
_atom_site_type_symbol
_atom_site_fract_x
_atom_site_fract_y
_atom_site_fract_z
_atom_site_U_iso_or_equiv
_atom_site_adp_type
_atom_site_occupancy
_atom_site_symmetry_multiplicity
_atom_site_calc_flag
_atom_site_refinement_flags
Zn1 Zn 0.28489(7) 0.21388(5) 0.8424(4) 0.0337(6) Uani 1 1 d U
O1 O 0.2139(4) 0.2524(3) 0.855(3) 0.040(2) Uani 1 1 d U
H1O H 0.1908 0.2647 0.7304 0.048 Uiso 1 1 d R
N1 N 0.2600(4) 0.1464(3) 0.774(2) 0.032(3) Uani 1 1 d DU
C1 C 0.2803(4) 0.1088(3) 0.9295(19) 0.031(3) Uani 1 1 d DU
H1 H 0.3106 0.1103 1.0414 0.038 Uiso 1 1 calc R
N2 N 0.2541(2) 0.0673(3) 0.9171(19) 0.031(3) Uani 1 1 d DU
C2 C 0.2153(2) 0.1294(3) 0.6445(15) 0.032(3) Uani 1 1 d DU
O2 O 0.2721(4) -0.1416(4) 1.623(3) 0.076(4) Uani 1 1 d DU
C3 C 0.1787(3) 0.1534(3) 0.458(2) 0.031(3) Uani 1 1 d DU
H3 H 0.1817 0.1860 0.3992 0.037 Uiso 1 1 calc R
O3A O 0.3411(6) -0.128(2) 1.640(13) 0.107(6) Uani 0.23(2) 1 d PDU
O3B O 0.3386(5) -0.1411(8) 1.294(6) 0.107(6) Uani 0.77(2) 1 d PDU
C4 C 0.1375(2) 0.1281(3) 0.3611(19) 0.030(3) Uani 1 1 d DU
C5 C 0.0996(3) 0.1497(4) 0.170(2) 0.037(3) Uani 1 1 d DU
H5 H 0.1019 0.1822 0.1079 0.045 Uiso 1 1 calc R
C6 C 0.0583(3) 0.1245(4) 0.069(2) 0.034(3) Uani 1 1 d DU
H6 H 0.0334 0.1398 -0.0595 0.041 Uiso 1 1 calc R
C7 C 0.0548(2) 0.0760(4) 0.163(2) 0.038(3) Uani 1 1 d DU
H7 H 0.0272 0.0586 0.0998 0.045 Uiso 1 1 calc R
C8 C 0.0924(3) 0.0536(4) 0.352(2) 0.034(3) Uani 1 1 d DU
H8 H 0.0900 0.0210 0.4118 0.041 Uiso 1 1 calc R
C9 C 0.1340(2) 0.0792(3) 0.4534(18) 0.028(3) Uani 1 1 d DU
C10 C 0.1706(3) 0.0547(4) 0.640(2) 0.030(3) Uani 1 1 d DU
H10 H 0.1677 0.0221 0.6986 0.036 Uiso 1 1 calc R
C11 C 0.2116(3) 0.0805(4) 0.736(3) 0.027(3) Uani 1 1 d DU
C12 C 0.2450(4) -0.0545(3) 1.309(2) 0.033(3) Uani 1 1 d GU
H12 H 0.2211 -0.0753 1.3955 0.040 Uiso 1 1 calc R
C15 C 0.2931(4) -0.0689(3) 1.310(3) 0.048(4) Uani 1 1 d GDU
C13 C 0.3287(3) -0.0377(4) 1.180(3) 0.067(5) Uani 1 1 d GU
H13 H 0.3609 -0.0474 1.1816 0.080 Uiso 1 1 calc R
C14 C 0.3163(3) 0.0079(3) 1.049(3) 0.044(4) Uani 1 1 d GU
H14 H 0.3401 0.0288 0.9620 0.053 Uiso 1 1 calc R
C16 C 0.2682(3) 0.0223(2) 1.047(2) 0.033(3) Uani 1 1 d GU
C17 C 0.2325(3) -0.0088(3) 1.177(2) 0.037(3) Uani 1 1 d GU
H17 H 0.2004 0.0008 1.1759 0.044 Uiso 1 1 calc R
C18 C 0.3012(6) -0.1200(4) 1.451(6) 0.072(5) Uani 1 1 d DU
O1W O 0.4204(8) -0.1136(8) 0.911(5) 0.165(8) Uiso 1 1 d .
H1WA H 0.3975 -0.1312 0.9923 0.198 Uiso 1 1 d R
H1WB H 0.4226 -0.0893 0.7661 0.198 Uiso 1 1 d R

loop_
_atom_site_aniso_label
_atom_site_aniso_U_11
_atom_site_aniso_U_22
_atom_site_aniso_U_33
_atom_site_aniso_U_23
_atom_site_aniso_U_13
_atom_site_aniso_U_12
Zn1 0.0336(11) 0.0253(9) 0.0421(7) 0.0012(7) -0.0017(8) -0.003(2)
O1 0.047(6) 0.035(4) 0.037(3) 0.016(5) -0.001(5) 0.002(8)
N1 0.034(6) 0.026(4) 0.037(6) -0.005(4) -0.005(5) -0.007(7)
C1 0.023(6) 0.034(5) 0.037(6) 0.000(6) 0.002(6) -0.021(9)
N2 0.028(6) 0.027(5) 0.039(6) 0.004(5) -0.008(5) -0.008(8)
C2 0.038(6) 0.027(6) 0.031(5) 0.009(7) 0.003(6) -0.008(7)
O2 0.133(11) 0.032(5) 0.063(6) 0.019(5) -0.005(8) -0.009(13)
C3 0.038(6) 0.023(6) 0.031(5) 0.003(5) 0.007(5) -0.003(8)
O3A 0.097(9) 0.092(13) 0.133(14) -0.003(12) -0.001(9) 0.060(13)
O3B 0.097(9) 0.092(13) 0.133(14) -0.003(12) -0.001(9) 0.060(13)
C4 0.035(6) 0.026(5) 0.030(5) -0.001(6) 0.005(6) 0.004(8)
C5 0.042(6) 0.032(6) 0.038(5) 0.003(7) 0.002(6) 0.009(8)
C6 0.030(6) 0.036(6) 0.036(6) -0.001(6) 0.002(5) 0.021(9)
C7 0.026(6) 0.038(7) 0.048(6) 0.000(8) -0.011(7) 0.005(10)
C8 0.028(6) 0.030(6) 0.044(5) -0.006(7) -0.011(6) 0.003(9)
C9 0.027(6) 0.027(5) 0.028(5) -0.006(5) -0.002(5) -0.002(8)
C10 0.021(5) 0.029(6) 0.038(5) -0.002(6) -0.002(5) -0.008(7)
C11 0.014(5) 0.029(6) 0.039(7) -0.004(5) 0.000(4) -0.003(7)
C12 0.048(7) 0.024(6) 0.028(5) 0.004(5) -0.016(7) -0.013(10)
C15 0.065(8) 0.023(6) 0.057(7) -0.010(6) 0.011(9) -0.001(9)
C13 0.047(8) 0.053(8) 0.101(12) 0.032(10) 0.002(11) 0.004(10)
C14 0.043(7) 0.040(7) 0.050(7) 0.001(6) 0.011(7) 0.003(10)
C16 0.036(7) 0.021(5) 0.043(6) 0.000(5) -0.015(6) -0.013(8)
C17 0.035(6) 0.043(7) 0.033(5) 0.006(7) -0.004(7) -0.010(9)
C18 0.079(11) 0.031(8) 0.107(14) 0.012(8) 0.011(8) 0.017(11)

loop_
_atom_type_symbol
_atom_type_description
_atom_type_scat_dispersion_real
_atom_type_scat_dispersion_imag
_atom_type_scat_source
C C 0.0033 0.0016 'International Tables Vol C Tables 4.2.6.8 and 6.1.1.4'
H H 0.0000 0.0000 'International Tables Vol C Tables 4.2.6.8 and 6.1.1.4'
N N 0.0061 0.0033 'International Tables Vol C Tables 4.2.6.8 and 6.1.1.4'
O O 0.0106 0.0060 'International Tables Vol C Tables 4.2.6.8 and 6.1.1.4'
Zn Zn 0.2839 1.4301 'International Tables Vol C Tables 4.2.6.8 and 6.1.1.4'

loop_
_geom_angle_atom_site_label_1
_geom_angle_atom_site_label_2
_geom_angle_atom_site_label_3
_geom_angle
_geom_angle_site_symmetry_1
_geom_angle_site_symmetry_3
O1 Zn1 N1 110.0(3) 6_554 .
O1 Zn1 O1 124.5(5) 6_554 6
N1 Zn1 O1 122.5(3) . 6
O1 Zn1 O2 87.0(4) 6_554 7_557
N1 Zn1 O2 121.2(5) . 7_557
O1 Zn1 O2 81.1(4) 6 7_557
O1 Zn1 O1 78.8(4) 6_554 .
N1 Zn1 O1 98.4(4) . .
O1 Zn1 O1 77.2(4) 6 .
O2 Zn1 O1 140.4(4) 7_557 .
Zn1 O1 Zn1 124.5(5) 6 6_554
Zn1 O1 Zn1 103.3(4) 6 .
Zn1 O1 Zn1 100.7(4) 6_554 .
C1 N1 C2 104.5(9) . .
C1 N1 Zn1 123.0(8) . .
C2 N1 Zn1 130.9(7) . .
N1 C1 N2 115.6(10) . .
C1 N2 C16 126.8(6) . .
C1 N2 C11 104.2(8) . .
C16 N2 C11 129.0(9) . .
C3 C2 C11 121.6(6) . .
C3 C2 N1 130.1(8) . .
C11 C2 N1 108.3(7) . .
C18 O2 Zn1 113.8(7) . 8_547
C2 C3 C4 118.8(5) . .
O3B O3A C18 60.9(15) . .
O3A O3B C18 60.5(15) . .
C5 C4 C3 122.0(7) . .
C5 C4 C9 118.7(7) . .
C3 C4 C9 119.3(5) . .
C4 C5 C6 122.3(5) . .
C7 C6 C5 118.9(6) . .
C8 C7 C6 119.7(7) . .
C7 C8 C9 121.2(7) . .
C10 C9 C8 118.6(8) . .
C10 C9 C4 122.3(6) . .
C8 C9 C4 119.1(6) . .
C11 C10 C9 117.8(7) . .
C10 C11 N2 132.4(8) . .
C10 C11 C2 120.2(6) . .
N2 C11 C2 107.4(7) . .
C15 C12 C17 120.0 . .
C13 C15 C12 120.0 . .
C13 C15 C18 125.6(9) . .
C12 C15 C18 114.4(9) . .
C15 C13 C14 120.0 . .
C13 C14 C16 120.0 . .
N2 C16 C17 118.0(7) . .
N2 C16 C14 122.0(7) . .
C17 C16 C14 120.0 . .
C16 C17 C12 120.0 . .
O2 C18 O3A 103.2(6) . .
O2 C18 O3B 122.1(9) . .
O3A C18 O3B 59(3) . .
O2 C18 C15 123.0(11) . .
O3A C18 C15 117(3) . .
O3B C18 C15 113.3(16) . .

loop_
_geom_bond_atom_site_label_1
_geom_bond_atom_site_label_2
_geom_bond_distance
_geom_bond_site_symmetry_2
Zn1 O1 1.965(10) 6_554
Zn1 N1 2.007(10) .
Zn1 O1 2.046(9) 6
Zn1 O2 2.075(11) 7_557
Zn1 O1 2.236(10) .
O1 Zn1 1.965(10) 6
O1 Zn1 2.046(9) 6_554
N1 C1 1.3049(10) .
N1 C2 1.401(13) .
C1 N2 1.3579(10) .
N2 C16 1.384(9) .
N2 C11 1.3900(10) .
C2 C3 1.3820(10) .
C2 C11 1.398(7) .
O2 C18 1.176(11) .
O2 Zn1 2.075(11) 8_547
C3 C4 1.383(7) .
O3A O3B 1.28(6) .
O3A C18 1.3100(8) .
O3B C18 1.3140(7) .
C4 C5 1.3824(10) .
C4 C9 1.399(7) .
C5 C6 1.387(7) .
C6 C7 1.386(7) .
C7 C8 1.385(7) .
C8 C9 1.398(7) .
C9 C10 1.387(7) .
C10 C11 1.383(7) .
C12 C15 1.3900 .
C12 C17 1.3900 .
C15 C13 1.3900 .
C15 C18 1.5165 .
C13 C14 1.3900 .
C14 C16 1.3900 .
C16 C17 1.3900 .

loop_
_geom_torsion_atom_site_label_1
_geom_torsion_atom_site_label_2
_geom_torsion_atom_site_label_3
_geom_torsion_atom_site_label_4
_geom_torsion
_geom_torsion_site_symmetry_1
_geom_torsion_site_symmetry_4
O1 Zn1 O1 Zn1 -128.4(6) 6_554 6
N1 Zn1 O1 Zn1 122.8(4) . 6
O1 Zn1 O1 Zn1 1.2(2) 6 6
O2 Zn1 O1 Zn1 -57.2(7) 7_557 6
O1 Zn1 O1 Zn1 1.1(2) 6_554 6_554
N1 Zn1 O1 Zn1 -107.7(4) . 6_554
O1 Zn1 O1 Zn1 130.7(7) 6 6_554
O2 Zn1 O1 Zn1 72.3(7) 7_557 6_554
O1 Zn1 N1 C1 135.1(5) 6_554 .
O1 Zn1 N1 C1 -63.8(6) 6 .
O2 Zn1 N1 C1 36.1(6) 7_557 .
O1 Zn1 N1 C1 -143.9(4) . .
O1 Zn1 N1 C2 -61.5(5) 6_554 .
O1 Zn1 N1 C2 99.6(5) 6 .
O2 Zn1 N1 C2 -160.5(5) 7_557 .
O1 Zn1 N1 C2 19.5(4) . .
C2 N1 C1 N2 0.6(3) . .
Zn1 N1 C1 N2 167.7(5) . .
N1 C1 N2 C16 177.2(7) . .
N1 C1 N2 C11 -1.0(6) . .
C1 N1 C2 C3 179.8(3) . .
Zn1 N1 C2 C3 14.2(5) . .
C1 N1 C2 C11 0.0(5) . .
Zn1 N1 C2 C11 -165.6(7) . .
C11 C2 C3 C4 0.0(8) . .
N1 C2 C3 C4 -179.7(3) . .
C2 C3 C4 C5 -179.2(5) . .
C2 C3 C4 C9 0.0(7) . .
C3 C4 C5 C6 179.4(5) . .
C9 C4 C5 C6 0.3(8) . .
C4 C5 C6 C7 0.2(8) . .
C5 C6 C7 C8 -0.6(8) . .
C6 C7 C8 C9 0.7(8) . .
C7 C8 C9 C10 -179.6(5) . .
C7 C8 C9 C4 -0.2(8) . .
C5 C4 C9 C10 179.1(5) . .
C3 C4 C9 C10 0.0(8) . .
C5 C4 C9 C8 -0.2(8) . .
C3 C4 C9 C8 -179.4(5) . .
C8 C9 C10 C11 179.5(7) . .
C4 C9 C10 C11 0.1(9) . .
C9 C10 C11 N2 -179.5(10) . .
C9 C10 C11 C2 -0.1(12) . .
C1 N2 C11 C10 -179.6(11) . .
C16 N2 C11 C10 2.2(19) . .
C1 N2 C11 C2 0.9(8) . .
C16 N2 C11 C2 -177.2(8) . .
C3 C2 C11 C10 0.0(12) . .
N1 C2 C11 C10 179.8(7) . .
C3 C2 C11 N2 179.6(5) . .
N1 C2 C11 N2 -0.6(9) . .
C17 C12 C15 C13 0.0 . .
C17 C12 C15 C18 -178.4(12) . .
C12 C15 C13 C14 0.0 . .
C18 C15 C13 C14 178.2(13) . .
C15 C13 C14 C16 0.0 . .
C1 N2 C16 C17 149.9(6) . .
C11 N2 C16 C17 -32.3(12) . .
C1 N2 C16 C14 -30.4(10) . .
C11 N2 C16 C14 147.4(9) . .
C13 C14 C16 N2 -179.7(8) . .
C13 C14 C16 C17 0.0 . .
N2 C16 C17 C12 179.7(7) . .
C14 C16 C17 C12 0.0 . .
C15 C12 C17 C16 0.0 . .
Zn1 O2 C18 O3A -60(4) 8_547 .
Zn1 O2 C18 O3B 1(3) 8_547 .
Zn1 O2 C18 C15 165.3(13) 8_547 .
O3B O3A C18 O2 119.8(7) . .
O3B O3A C18 C15 -102(3) . .
O3A O3B C18 O2 -86(2) . .
O3A O3B C18 C15 108(4) . .
C13 C15 C18 O2 165.2(16) . .
C12 C15 C18 O2 -17(2) . .
C13 C15 C18 O3A 36(3) . .
C12 C15 C18 O3A -146(3) . .
C13 C15 C18 O3B -29(2) . .
C12 C15 C18 O3B 149.2(15) . .
Zn1 O1 Zn1 O1 -128.4(6) 6 6_554
